data_7232200
loop_
_publ_author_name
'Pan, Jiaoting'
'Zhao, Runmin'
'Guo, Jiami'
'Ma, Dumei'
'Xia, Ying'
'Gao, Yuxing'
'Xu, Pengxiang'
'Zhao, Yufen'

_publ_section_title
;
 Three-component 3-(phosphoryl)methylindole synthesis from indoles,
 H-phosphine oxides and carbonyl compounds under metal-free conditions
;
_journal_issue 4
_journal_name_full 'Green Chemistry'
_journal_page_first 792
_journal_paper_doi 10.1039/C8GC03530J
_journal_volume 21
_journal_year 2019
_chemical_formula_moiety 'C27 H20 Cl2 N O P'
_chemical_formula_sum 'C27 H20 Cl2 N O P'
_chemical_formula_weight 476.31
_chemical_name_systematic '((5-chloro-1H-indol-3-yl)(4-chlorophenyl)methyl)diphenylphosphine oxide'
_space_group_crystal_system monoclinic
_space_group_IT_number 14
_space_group_name_Hall '-P 2yn'
_space_group_name_H-M_alt 'P 1 21/n 1'
_symmetry_space_group_name_Hall '-P 2yn'
_symmetry_space_group_name_H-M 'P 1 21/n 1'
_atom_sites_solution_hydrogens geom
_atom_sites_solution_primary dual
_audit_creation_date 2018-11-06
_audit_creation_method
;
Olex2 1.2
(compiled 2018.05.29 svn.r3508 for OlexSys, GUI svn.r5506)
;
_audit_update_record
;
2018-11-06 deposited with the CCDC.
2019-01-21 downloaded from the CCDC.
;
_cell_angle_alpha 90
_cell_angle_beta 93.293(2)
_cell_angle_gamma 90
_cell_formula_units_Z 4
_cell_length_a 9.5940(2)
_cell_length_b 11.0586(3)
_cell_length_c 21.6374(5)
_cell_measurement_reflns_used 3165
_cell_measurement_temperature 173
_cell_measurement_theta_max 62.1950
_cell_measurement_theta_min 4.0780
_cell_volume 2291.86(9)
_computing_cell_refinement 'CrysAlisPro 1.171.38.43 (Rigaku OD, 2015)'
_computing_data_collection 'CrysAlisPro 1.171.38.43 (Rigaku OD, 2015)'
_computing_data_reduction 'CrysAlisPro 1.171.38.43 (Rigaku OD, 2015)'
_computing_molecular_graphics 'Olex2 (Dolomanov et al., 2009)'
_computing_publication_material 'Olex2 (Dolomanov et al., 2009)'
_computing_structure_refinement 'ShelXL (Sheldrick, 2015)'
_computing_structure_solution 'ShelXT (Sheldrick, 2015)'
_diffrn_ambient_temperature 173
_diffrn_detector 'CCD plate'
_diffrn_detector_area_resol_mean 16.1903
_diffrn_detector_type Sapphire3
_diffrn_measured_fraction_theta_full 0.862
_diffrn_measured_fraction_theta_max 0.991
_diffrn_measurement_details
;
List of Runs (angles in degrees, time in seconds):

  # Type    Start    End  Width  t~exp~   \w     \q     \k     \f   Frames
#--------------------------------------------------------------------------
  1  \w     20.00 103.00   1.00    1.20    --   32.31  57.00 -30.00   83
  2  \w     91.00 164.00   1.00    4.79    --   94.50  64.00  90.00   73
  3  \w     67.00 117.00   1.00    4.79    --   94.50 -50.00 -60.00   50
  4  \w     79.00 121.00   1.00    4.79    --   94.50 -92.00   0.00   42
  5  \w     70.00  96.00   1.00    4.79    --   94.50 -92.00 -90.00   26
  6  \w     64.00  90.00   1.00    4.79    --   94.50 -93.00 -20.90   26
  7  \w     37.00 132.00   1.00    4.79    --   94.50 -92.00 -60.00   95
  8  \w     99.00 167.00   1.00    4.79    --   94.50  38.00-120.00   68
  9  \w     69.00 156.00   1.00    4.79    --   94.50  50.00  30.00   87
 10  \w     52.00 103.00   1.00    1.20    --   32.31  57.00-180.00   51
 11  \w     30.00  62.00   1.00    4.79    --   94.50 -50.00 -60.00   32
 12  \w     23.00  63.00   1.00    4.79    --   94.50 -92.00 -90.00   40
 13  \w     32.00  85.00   1.00    4.79    --   94.50 -50.00  30.00   53
 14  \w    -14.00  73.00   1.00    1.20    --   32.31 -99.00 120.00   87
 15  \w   -114.00 -58.00   1.00    1.20    --  -32.31 178.00 -90.00   56
;
_diffrn_measurement_device 'four-circle diffractometer'
_diffrn_measurement_device_type 'Xcalibur, Sapphire3, Gemini ultra'
_diffrn_measurement_method '\w scans'
_diffrn_orient_matrix_type 'CrysAlisPro convention (1999,Acta A55,543-557)'
_diffrn_orient_matrix_UB_11 -0.0532065000
_diffrn_orient_matrix_UB_12 0.1273225000
_diffrn_orient_matrix_UB_13 -0.0180677000
_diffrn_orient_matrix_UB_21 0.1313178000
_diffrn_orient_matrix_UB_22 0.0560234000
_diffrn_orient_matrix_UB_23 0.0328130000
_diffrn_orient_matrix_UB_31 0.0760032000
_diffrn_orient_matrix_UB_32 -0.0076933000
_diffrn_orient_matrix_UB_33 -0.0607114000
_diffrn_radiation_monochromator mirror
_diffrn_radiation_probe x-ray
_diffrn_radiation_type CuK\a
_diffrn_radiation_wavelength 1.54184
_diffrn_reflns_av_R_equivalents 0.0380
_diffrn_reflns_av_unetI/netI 0.0508
_diffrn_reflns_Laue_measured_fraction_full 0.862
_diffrn_reflns_Laue_measured_fraction_max 0.991
_diffrn_reflns_limit_h_max 10
_diffrn_reflns_limit_h_min -10
_diffrn_reflns_limit_k_max 12
_diffrn_reflns_limit_k_min -12
_diffrn_reflns_limit_l_max 20
_diffrn_reflns_limit_l_min -24
_diffrn_reflns_number 7551
_diffrn_reflns_point_group_measured_fraction_full 0.862
_diffrn_reflns_point_group_measured_fraction_max 0.991
_diffrn_reflns_theta_full 67.684
_diffrn_reflns_theta_max 62.043
_diffrn_reflns_theta_min 4.093
_diffrn_source 'fine-focus sealed X-ray tube'
_diffrn_source_type 'Enhance Ultra (Cu) X-ray Source'
_exptl_absorpt_coefficient_mu 3.365
_exptl_absorpt_correction_T_max 1.00000
_exptl_absorpt_correction_T_min 0.22218
_exptl_absorpt_correction_type multi-scan
_exptl_absorpt_process_details
;
CrysAlisPro 1.171.38.43 (Rigaku Oxford Diffraction, 2015)
Empirical absorption correction using spherical harmonics,
 implemented in SCALE3 ABSPACK scaling algorithm.
;
_exptl_crystal_colour colourless
_exptl_crystal_colour_primary colourless
_exptl_crystal_density_diffrn 1.380
_exptl_crystal_description block
_exptl_crystal_F_000 984
_exptl_crystal_size_max 0.6
_exptl_crystal_size_mid 0.4
_exptl_crystal_size_min 0.3
_refine_diff_density_max 0.377
_refine_diff_density_min -0.412
_refine_diff_density_rms 0.074
_refine_ls_extinction_method none
_refine_ls_goodness_of_fit_ref 1.040
_refine_ls_hydrogen_treatment constr
_refine_ls_matrix_type full
_refine_ls_number_parameters 289
_refine_ls_number_reflns 3576
_refine_ls_number_restraints 0
_refine_ls_restrained_S_all 1.040
_refine_ls_R_factor_all 0.0530
_refine_ls_R_factor_gt 0.0484
_refine_ls_shift/su_max 0.000
_refine_ls_shift/su_mean 0.000
_refine_ls_structure_factor_coef Fsqd
_refine_ls_weighting_details 'w=1/[\s^2^(Fo^2^)+(0.0859P)^2^+0.2594P] where P=(Fo^2^+2Fc^2^)/3'
_refine_ls_weighting_scheme calc
_refine_ls_wR_factor_gt 0.1261
_refine_ls_wR_factor_ref 0.1323
_reflns_Friedel_coverage 0.000
_reflns_number_gt 3186
_reflns_number_total 3576
_reflns_threshold_expression 'I > 2\s(I)'
_cod_data_source_file c8gc03530j2.cif
_cod_data_source_block exp_18397
_cod_depositor_comments 'Adding full bibliography for 7232200--7232201.cif.'
_cod_database_code 7232200
_shelxl_version_number 2014/6
_shelx_space_group_comment
;
The symmetry employed for this shelxl refinement is uniquely defined
by the following loop, which should always be used as a source of
symmetry information in preference to the above space-group names.
They are only intended as comments.
;
_reflns_odcompleteness_completeness 99.60
_reflns_odcompleteness_iscentric 1
_reflns_odcompleteness_theta 61.08
_olex2_refinement_description
;
1. Fixed Uiso
 At 1.2 times of:
  All C(H) groups, All N(H) groups
2.a Ternary CH refined with riding coordinates:
 C9(H9)
2.b Aromatic/amide H refined with riding coordinates:
 N1(H1), C15(H15), C23(H23), C1(H1A), C27(H27), C11(H11), C14(H14), C4(H4),
 C12(H12), C25(H25), C26(H26), C24(H24), C17(H17), C19(H19), C7(H7), C18(H18),
 C21(H21), C20(H20), C6(H6)
;
_olex2_submission_special_instructions 'No special instructions were received'
_oxdiff_exptl_absorpt_empirical_details
;
Empirical correction (ABSPACK) includes:
- Absorption correction using spherical harmonics
- Frame scaling
;
_oxdiff_exptl_absorpt_empirical_full_max 2.808
_oxdiff_exptl_absorpt_empirical_full_min 0.541

loop_
_space_group_symop_operation_xyz
'x, y, z'
'-x+1/2, y+1/2, -z+1/2'
'-x, -y, -z'
'x-1/2, -y-1/2, z-1/2'

loop_
_atom_site_label
_atom_site_type_symbol
_atom_site_fract_x
_atom_site_fract_y
_atom_site_fract_z
_atom_site_U_iso_or_equiv
_atom_site_adp_type
_atom_site_occupancy
_atom_site_site_symmetry_order
_atom_site_calc_flag
_atom_site_refinement_flags_posn
P1 P 0.69217(5) 0.43307(5) 0.35760(2) 0.02182(19) Uani 1 1 d .
Cl2 Cl 0.17663(6) 0.11455(6) 0.20068(3) 0.0408(2) Uani 1 1 d .
Cl1 Cl 0.87870(10) -0.11457(7) 0.52970(3) 0.0608(3) Uani 1 1 d .
O1 O 0.58906(16) 0.52981(15) 0.37016(6) 0.0271(4) Uani 1 1 d .
N1 N 0.5186(2) 0.30870(19) 0.54145(9) 0.0308(5) Uani 1 1 d .
H1 H 0.4719 0.3418 0.5697 0.037 Uiso 1 1 calc R
C2 C 0.6083(2) 0.2761(2) 0.44921(9) 0.0236(5) Uani 1 1 d .
C3 C 0.6581(2) 0.1839(2) 0.49100(10) 0.0268(5) Uani 1 1 d .
C10 C 0.5201(2) 0.2377(2) 0.33745(9) 0.0233(5) Uani 1 1 d .
C15 C 0.5418(2) 0.1441(2) 0.29640(10) 0.0292(5) Uani 1 1 d .
H15 H 0.6286 0.1065 0.2971 0.035 Uiso 1 1 calc R
C9 C 0.6388(2) 0.2815(2) 0.38165(9) 0.0234(5) Uani 1 1 d .
H9 H 0.7182 0.2276 0.3762 0.028 Uiso 1 1 calc R
C23 C 0.6214(3) 0.4701(2) 0.23345(11) 0.0314(5) Uani 1 1 d .
H23 H 0.5531 0.5215 0.2473 0.038 Uiso 1 1 calc R
C1 C 0.5237(2) 0.3488(2) 0.48176(10) 0.0271(5) Uani 1 1 d .
H1A H 0.4762 0.4161 0.4656 0.033 Uiso 1 1 calc R
C22 C 0.7143(2) 0.4142(2) 0.27553(10) 0.0255(5) Uani 1 1 d .
C27 C 0.8154(3) 0.3370(2) 0.25448(11) 0.0310(5) Uani 1 1 d .
H27 H 0.8784 0.2995 0.2826 0.037 Uiso 1 1 calc R
C11 C 0.3898(2) 0.2930(2) 0.33556(11) 0.0314(5) Uani 1 1 d .
H11 H 0.3732 0.3556 0.3629 0.038 Uiso 1 1 calc R
C8 C 0.6002(2) 0.2068(2) 0.54880(10) 0.0303(5) Uani 1 1 d .
C14 C 0.4365(3) 0.1056(2) 0.25426(11) 0.0331(6) Uani 1 1 d .
H14 H 0.4518 0.0423 0.2272 0.040 Uiso 1 1 calc R
C16 C 0.8633(2) 0.4669(2) 0.39234(9) 0.0254(5) Uani 1 1 d .
C4 C 0.7453(3) 0.0839(2) 0.48528(11) 0.0335(6) Uani 1 1 d .
H4 H 0.7850 0.0668 0.4481 0.040 Uiso 1 1 calc R
C13 C 0.3094(2) 0.1627(2) 0.25326(10) 0.0299(5) Uani 1 1 d .
C12 C 0.2842(3) 0.2557(2) 0.29327(11) 0.0344(6) Uani 1 1 d .
H12 H 0.1974 0.2933 0.2920 0.041 Uiso 1 1 calc R
C25 C 0.7311(3) 0.3731(3) 0.14967(11) 0.0399(6) Uani 1 1 d .
H25 H 0.7378 0.3603 0.1075 0.048 Uiso 1 1 calc R
C26 C 0.8228(3) 0.3155(2) 0.19162(12) 0.0382(6) Uani 1 1 d .
H26 H 0.8893 0.2623 0.1777 0.046 Uiso 1 1 calc R
C24 C 0.6302(3) 0.4493(3) 0.17005(11) 0.0390(6) Uani 1 1 d .
H24 H 0.5678 0.4869 0.1417 0.047 Uiso 1 1 calc R
C17 C 0.9661(3) 0.3817(2) 0.40713(12) 0.0363(6) Uani 1 1 d .
H17 H 0.9469 0.2997 0.4022 0.044 Uiso 1 1 calc R
C5 C 0.7705(3) 0.0119(3) 0.53610(12) 0.0412(6) Uani 1 1 d .
C19 C 1.1277(3) 0.5398(3) 0.43617(12) 0.0379(6) Uani 1 1 d .
H19 H 1.2164 0.5640 0.4507 0.046 Uiso 1 1 calc R
C7 C 0.6280(3) 0.1322(3) 0.59966(11) 0.0416(6) Uani 1 1 d .
H7 H 0.5899 0.1484 0.6373 0.050 Uiso 1 1 calc R
C18 C 1.0979(3) 0.4193(3) 0.42938(13) 0.0415(6) Uani 1 1 d .
H18 H 1.1664 0.3622 0.4397 0.050 Uiso 1 1 calc R
C21 C 0.8951(3) 0.5875(3) 0.40031(13) 0.0421(6) Uani 1 1 d .
H21 H 0.8266 0.6454 0.3912 0.051 Uiso 1 1 calc R
C20 C 1.0276(3) 0.6243(3) 0.42168(14) 0.0476(7) Uani 1 1 d .
H20 H 1.0480 0.7062 0.4261 0.057 Uiso 1 1 calc R
C6 C 0.7131(3) 0.0341(3) 0.59291(12) 0.0464(7) Uani 1 1 d .
H6 H 0.7327 -0.0177 0.6262 0.056 Uiso 1 1 calc R

loop_
_atom_site_aniso_label
_atom_site_aniso_U_11
_atom_site_aniso_U_22
_atom_site_aniso_U_33
_atom_site_aniso_U_23
_atom_site_aniso_U_13
_atom_site_aniso_U_12
P1 0.0210(3) 0.0243(3) 0.0200(3) 0.00033(19) -0.0008(2) 0.0029(2)
Cl2 0.0314(4) 0.0488(4) 0.0410(3) -0.0052(3) -0.0095(3) -0.0086(3)
Cl1 0.0873(6) 0.0466(5) 0.0490(4) 0.0112(3) 0.0069(4) 0.0379(4)
O1 0.0260(8) 0.0292(9) 0.0262(7) 0.0001(6) 0.0013(6) 0.0060(7)
N1 0.0336(11) 0.0321(11) 0.0274(9) -0.0023(8) 0.0085(8) 0.0062(9)
C2 0.0232(11) 0.0244(12) 0.0229(10) -0.0015(8) 0.0002(8) -0.0002(9)
C3 0.0277(12) 0.0269(12) 0.0258(10) 0.0005(9) 0.0013(9) 0.0003(9)
C10 0.0236(11) 0.0237(11) 0.0226(10) 0.0026(8) 0.0015(8) 0.0005(9)
C15 0.0252(11) 0.0299(13) 0.0322(11) -0.0025(10) -0.0024(9) 0.0025(10)
C9 0.0228(11) 0.0257(12) 0.0215(10) -0.0002(8) 0.0002(8) 0.0026(9)
C23 0.0299(12) 0.0360(14) 0.0280(11) 0.0034(10) -0.0002(9) -0.0011(10)
C1 0.0256(11) 0.0289(13) 0.0266(10) 0.0009(9) 0.0003(9) 0.0019(10)
C22 0.0252(12) 0.0277(12) 0.0235(10) 0.0004(9) 0.0013(9) -0.0038(9)
C27 0.0304(12) 0.0327(13) 0.0302(11) 0.0000(10) 0.0038(9) 0.0005(10)
C11 0.0272(12) 0.0319(13) 0.0347(11) -0.0066(10) -0.0016(10) 0.0019(10)
C8 0.0335(13) 0.0297(13) 0.0281(11) 0.0004(9) 0.0049(9) 0.0018(10)
C14 0.0322(13) 0.0344(14) 0.0323(12) -0.0080(10) 0.0003(10) -0.0012(10)
C16 0.0259(11) 0.0285(12) 0.0217(9) 0.0000(9) 0.0002(8) 0.0000(9)
C4 0.0430(14) 0.0304(13) 0.0276(11) 0.0003(10) 0.0061(10) 0.0074(11)
C13 0.0262(12) 0.0330(13) 0.0300(11) 0.0024(10) -0.0032(9) -0.0070(10)
C12 0.0237(11) 0.0386(15) 0.0407(13) -0.0013(11) -0.0003(10) 0.0039(10)
C25 0.0582(17) 0.0386(15) 0.0233(11) -0.0041(10) 0.0052(11) -0.0132(13)
C26 0.0461(15) 0.0351(14) 0.0347(12) -0.0085(11) 0.0139(11) -0.0050(12)
C24 0.0438(15) 0.0461(16) 0.0259(11) 0.0061(11) -0.0072(11) -0.0094(12)
C17 0.0304(13) 0.0298(14) 0.0473(14) 0.0026(11) -0.0090(11) 0.0005(10)
C5 0.0531(17) 0.0328(14) 0.0377(13) 0.0048(11) 0.0034(12) 0.0164(12)
C19 0.0287(13) 0.0476(16) 0.0370(12) -0.0011(11) -0.0036(10) -0.0062(12)
C7 0.0518(16) 0.0447(16) 0.0292(12) 0.0060(11) 0.0113(11) 0.0072(13)
C18 0.0250(13) 0.0459(17) 0.0523(15) 0.0050(12) -0.0081(11) 0.0045(11)
C21 0.0374(15) 0.0320(14) 0.0554(16) -0.0013(12) -0.0121(12) 0.0040(12)
C20 0.0463(16) 0.0350(15) 0.0598(17) -0.0026(13) -0.0109(13) -0.0089(13)
C6 0.0653(19) 0.0420(16) 0.0326(12) 0.0148(11) 0.0092(12) 0.0162(14)

loop_
_atom_type_symbol
_atom_type_description
_atom_type_scat_dispersion_real
_atom_type_scat_dispersion_imag
_atom_type_scat_source
C C 0.0181 0.0091 'International Tables Vol C Tables 4.2.6.8 and 6.1.1.4'
H H 0.0000 0.0000 'International Tables Vol C Tables 4.2.6.8 and 6.1.1.4'
Cl Cl 0.3639 0.7018 'International Tables Vol C Tables 4.2.6.8 and 6.1.1.4'
N N 0.0311 0.0180 'International Tables Vol C Tables 4.2.6.8 and 6.1.1.4'
O O 0.0492 0.0322 'International Tables Vol C Tables 4.2.6.8 and 6.1.1.4'
P P 0.2955 0.4335 'International Tables Vol C Tables 4.2.6.8 and 6.1.1.4'

loop_
_geom_angle_atom_site_label_1
_geom_angle_atom_site_label_2
_geom_angle_atom_site_label_3
_geom_angle
O1 P1 C9 113.84(10)
O1 P1 C22 112.16(10)
O1 P1 C16 111.83(10)
C22 P1 C9 102.87(10)
C16 P1 C9 109.45(10)
C16 P1 C22 106.07(10)
C1 N1 H1 125.6
C1 N1 C8 108.86(19)
C8 N1 H1 125.6
C3 C2 C9 124.44(19)
C1 C2 C3 106.32(19)
C1 C2 C9 129.1(2)
C8 C3 C2 107.3(2)
C4 C3 C2 133.7(2)
C4 C3 C8 119.1(2)
C15 C10 C9 120.3(2)
C15 C10 C11 118.5(2)
C11 C10 C9 121.2(2)
C10 C15 H15 119.4
C10 C15 C14 121.3(2)
C14 C15 H15 119.4
P1 C9 H9 106.8
C2 C9 P1 112.51(15)
C2 C9 C10 114.62(17)
C2 C9 H9 106.8
C10 C9 P1 108.81(14)
C10 C9 H9 106.8
C22 C23 H23 120.0
C22 C23 C24 120.0(2)
C24 C23 H23 120.0
N1 C1 H1A 124.7
C2 C1 N1 110.5(2)
C2 C1 H1A 124.7
C23 C22 P1 119.08(18)
C23 C22 C27 119.7(2)
C27 C22 P1 121.04(17)
C22 C27 H27 119.9
C26 C27 C22 120.2(2)
C26 C27 H27 119.9
C10 C11 H11 119.7
C12 C11 C10 120.7(2)
C12 C11 H11 119.7
N1 C8 C3 107.1(2)
N1 C8 C7 131.3(2)
C7 C8 C3 121.6(2)
C15 C14 H14 120.6
C13 C14 C15 118.8(2)
C13 C14 H14 120.6
C17 C16 P1 124.91(19)
C21 C16 P1 116.30(19)
C21 C16 C17 118.6(2)
C3 C4 H4 121.0
C5 C4 C3 118.0(2)
C5 C4 H4 121.0
C14 C13 Cl2 119.06(19)
C14 C13 C12 121.5(2)
C12 C13 Cl2 119.47(19)
C11 C12 H12 120.3
C13 C12 C11 119.3(2)
C13 C12 H12 120.3
C26 C25 H25 119.8
C24 C25 H25 119.8
C24 C25 C26 120.3(2)
C27 C26 H26 120.1
C25 C26 C27 119.9(2)
C25 C26 H26 120.1
C23 C24 H24 120.1
C25 C24 C23 119.9(2)
C25 C24 H24 120.1
C16 C17 H17 120.1
C16 C17 C18 119.8(2)
C18 C17 H17 120.1
C4 C5 Cl1 118.6(2)
C4 C5 C6 123.0(2)
C6 C5 Cl1 118.4(2)
C18 C19 H19 119.9
C20 C19 H19 119.9
C20 C19 C18 120.2(2)
C8 C7 H7 120.8
C6 C7 C8 118.3(2)
C6 C7 H7 120.8
C17 C18 H18 119.7
C19 C18 C17 120.6(3)
C19 C18 H18 119.7
C16 C21 H21 119.4
C16 C21 C20 121.2(3)
C20 C21 H21 119.4
C19 C20 C21 119.7(3)
C19 C20 H20 120.2
C21 C20 H20 120.2
C5 C6 H6 120.0
C7 C6 C5 120.0(2)
C7 C6 H6 120.0

loop_
_geom_bond_atom_site_label_1
_geom_bond_atom_site_label_2
_geom_bond_distance
P1 O1 1.4926(16)
P1 C9 1.837(2)
P1 C22 1.813(2)
P1 C16 1.805(2)
Cl2 C13 1.741(2)
Cl1 C5 1.752(3)
N1 H1 0.8600
N1 C1 1.369(3)
N1 C8 1.376(3)
C2 C3 1.427(3)
C2 C9 1.508(3)
C2 C1 1.366(3)
C3 C8 1.420(3)
C3 C4 1.396(4)
C10 C15 1.387(3)
C10 C9 1.524(3)
C10 C11 1.389(3)
C15 H15 0.9300
C15 C14 1.389(3)
C9 H9 0.9800
C23 H23 0.9300
C23 C22 1.383(3)
C23 C24 1.398(3)
C1 H1A 0.9300
C22 C27 1.389(3)
C27 H27 0.9300
C27 C26 1.387(3)
C11 H11 0.9300
C11 C12 1.388(3)
C8 C7 1.389(4)
C14 H14 0.9300
C14 C13 1.372(4)
C16 C17 1.388(4)
C16 C21 1.377(4)
C4 H4 0.9300
C4 C5 1.368(4)
C13 C12 1.375(4)
C12 H12 0.9300
C25 H25 0.9300
C25 C26 1.383(4)
C25 C24 1.376(4)
C26 H26 0.9300
C24 H24 0.9300
C17 H17 0.9300
C17 C18 1.391(4)
C5 C6 1.397(4)
C19 H19 0.9300
C19 C18 1.368(4)
C19 C20 1.364(4)
C7 H7 0.9300
C7 C6 1.370(4)
C18 H18 0.9300
C21 H21 0.9300
C21 C20 1.388(4)
C20 H20 0.9300
C6 H6 0.9300
